data_2001408
loop_
_publ_author_name
'Okabe, N.'
'Nakamura, T.'
'Fukuda, H.'

_publ_section_title
;
 Structure of 2,4-dinitrophenylhydrazine
;
_journal_issue 9
_journal_name_full 'Acta Crystallographica Section C'
_journal_page_first 1678
_journal_page_last 1680
_journal_paper_doi 10.1107/S0108270193002550
_journal_volume 49
_journal_year 1993
_chemical_formula_moiety 'C6 H6 N4 O4'
_chemical_formula_sum 'C12 H12 N8 O8'
_chemical_formula_weight 198.14
_space_group_IT_number 14
_symmetry_cell_setting monoclinic
_symmetry_space_group_name_Hall '-P 2ybc'
_symmetry_space_group_name_H-M 'P 1 21/c 1'
_atom_type_scat_source IntTabIV
_cell_angle_alpha 90.
_cell_angle_beta 97.04(4)
_cell_angle_gamma 90.
_cell_formula_units_Z 4
_cell_length_a 4.819(3)
_cell_length_b 11.625(4)
_cell_length_c 14.268(4)
_cell_measurement_reflns_used 25
_cell_measurement_temperature 296
_cell_measurement_theta_max 9.8
_cell_measurement_theta_min 4.25
_cell_volume 793.3(6)
_diffrn_measurement_device 'Rigaku AFC5R'
_diffrn_measurement_method \w-2\q
_diffrn_radiation_type MoK\a
_diffrn_radiation_wavelength 0.71069
_diffrn_reflns_av_R_equivalents 0.081
_diffrn_reflns_limit_h_max 6
_diffrn_reflns_limit_h_min 0
_diffrn_reflns_limit_k_max 13
_diffrn_reflns_limit_k_min 0
_diffrn_reflns_limit_l_max 17
_diffrn_reflns_limit_l_min -16
_diffrn_reflns_number 2138
_diffrn_reflns_theta_max 27.5
_diffrn_standards_decay_% 2.37
_diffrn_standards_interval_count 150
_diffrn_standards_number 3
_exptl_absorpt_coefficient_mu 0.133
_exptl_absorpt_correction_T_max 1.05
_exptl_absorpt_correction_T_min 0.87
_exptl_absorpt_correction_type 'empirical, DIFABS (Walker & Stuart, 1983)'
_exptl_crystal_colour Orange
_exptl_crystal_density_diffrn 1.659
_exptl_crystal_density_meas 1.6590(10)
_exptl_crystal_description Plate
_exptl_crystal_size_max 0.30
_exptl_crystal_size_mid 0.20
_exptl_crystal_size_min 0.10
_refine_diff_density_max 0.17
_refine_diff_density_min -0.18
_refine_ls_goodness_of_fit_obs 1.16
_refine_ls_hydrogen_treatment refall
_refine_ls_number_parameters 151
_refine_ls_number_reflns 581
_refine_ls_R_factor_obs 0.040
_refine_ls_shift/esd_max 0.01
_refine_ls_structure_factor_coef F
_refine_ls_weighting_details w=4F~o~^2^/\s^2^(F~o~)^2^
_refine_ls_weighting_scheme calc
_refine_ls_wR_factor_obs 0.043
_reflns_number_observed 581
_reflns_number_total 1920
_reflns_observed_criterion I>3\s(I)
_cod_data_source_file as1037.cif
_cod_data_source_block as1037_structure_1_of_1
_cod_depositor_comments
;
The following automatic conversions were performed:

'_refine_ls_weighting_scheme' value 'w=4F~o~^2^/\s^2^(F~o~)^2^' was
changed to 'calc'. New tag '_refine_ls_weighting_details' was
created. The value of the new tag was set to
'w=4F~o~^2^/\s^2^(F~o~)^2^'.

Automatic conversion script
Id: cif_fix_values 3143 2015-03-26 13:38:13Z robertas 
;
_cod_original_cell_volume 793.3(5)
_cod_database_code 2001408

loop_
_symmetry_equiv_pos_as_xyz
x,y,z
-x,-y,-z
x,1/2-y,1/2+z
-x,-1/2+y,-1/2-z

loop_
_atom_site_label
_atom_site_fract_x
_atom_site_fract_y
_atom_site_fract_z
O(2A) .5646(9) .0172(4) .6910(3)
O(2B) .2348(8) .1200(3) .7365(3)
O(4A) .9543(8) .1006(4) .4081(3)
O(4B) .7937(9) .2435(4) .3210(3)
N(1A) .1150(10) .3226(4) .6617(3)
N(1B) -.0140(10) .4309(5) .6513(4)
N(2) .4110(10) .1011(4) .6822(3)
N(4) .8040(10) .1853(5) .3928(3)
C(1) .2810(10) .2869(4) .5981(3)
C(2) .4310(10) .1812(5) .6061(3)
C(3) .6040(10) .1493(5) .5395(4)
C(4) .6280(10) .2195(5) .4642(4)
C(5) .4800(10) .3217(5) .4529(4)
C(6) .3140(10) .3553(5) .5182(4)
H(1A) .100(10) .275(5) .708(4)
H(1B) .040(10) .478(5) .701(4)
H(1C) -.190(10) .417(5) .660(4)
H(3) .701(8) .081(4) .544(3)
H(5) .510(10) .371(5) .405(4)
H(6) .230(10) .423(4) .516(3)

loop_
_geom_angle_atom_site_label_1
_geom_angle_atom_site_label_2
_geom_angle_atom_site_label_3
_geom_angle
_geom_angle_publ_flag
N(1B) N(1A) C(1) 119.8(5) yes
N(1B) N(1A) H(1A) 124(3) no
C(1) N(1A) H(1A) 116(4) no
N(1A) N(1B) H(1B) 112(4) no
N(1A) N(1B) H(1C) 104(4) no
H(1B) N(1B) H(1C) 102(5) no
O(2A) N(2) O(2B) 122.1(5) yes
O(2A) N(2) C(2) 119.7(4) yes
O(2B) N(2) C(2) 118.2(5) yes
O(4A) N(4) O(4B) 123.7(5) yes
O(4A) N(4) C(4) 118.5(5) yes
O(4B) N(4) C(4) 117.8(5) yes
N(1A) C(1) C(2) 123.3(5) yes
N(1A) C(1) C(6) 120.3(5) yes
C(2) C(1) C(6) 116.4(5) yes
N(2) C(2) C(1) 122.5(4) yes
N(2) C(2) C(3) 116.4(5) yes
C(1) C(2) C(3) 121.1(5) yes
C(2) C(3) C(4) 119.6(5) yes
C(2) C(3) H(3) 122(3) no
C(4) C(3) H(3) 119(3) no
N(4) C(4) C(3) 119.8(5) yes
N(4) C(4) C(5) 119.1(5) yes
C(3) C(4) C(5) 121.0(5) yes
C(4) C(5) C(6) 120.3(6) yes
C(4) C(5) H(5) 121(3) no
C(6) C(5) H(5) 119(3) no
C(1) C(6) C(5) 121.6(6) yes
C(1) C(6) H(6) 116(3) no
C(5) C(6) H(6) 122(3) no

loop_
_geom_bond_atom_site_label_1
_geom_bond_atom_site_label_2
_geom_bond_site_symmetry_1
_geom_bond_site_symmetry_2
_geom_bond_distance
_geom_bond_publ_flag
O(2A) N(2) . . 1.222(5) yes
O(2B) N(2) . . 1.237(5) yes
O(4A) N(4) . . 1.226(6) yes
O(4B) N(4) . . 1.223(6) yes
N(1A) N(1B) . . 1.405(6) yes
N(1A) C(1) . . 1.347(6) yes
N(1A) H(1A) . . 0.87(5) no
N(1B) H(1B) . . 0.91(6) no
N(1B) H(1C) . . 0.88(5) no
N(2) C(2) . . 1.442(6) yes
N(4) C(4) . . 1.460(6) yes
C(1) C(2) . . 1.423(6) yes
C(1) C(6) . . 1.415(7) yes
C(2) C(3) . . 1.391(6) yes
C(3) C(4) . . 1.364(7) yes
C(3) H(3) . . 0.92(4) no
C(4) C(5) . . 1.383(7) yes
C(5) C(6) . . 1.359(7) yes
C(5) H(5) . . 0.92(5) no
C(6) H(6) . . 0.88(5) no
N(1B) O(2A) . 4_667 3.092(8) yes
N(1B) O(2B) . 4_567 2.990(6) yes
N(1A) O(4B) . 3_455 3.004(5) yes
